data_7043557
loop_
_publ_author_name
'Bikbaeva, Zarina M.'
'Novikov, Alexander S.'
'Suslonov, Vitalii V.'
'Bokach, Nadezhda A.'
'Kukushkin, Vadim Yu.'

_publ_section_title
;
 Metal-mediated Reactions between Dialkylcyanamides and Acetamidoxime
 Generate Unusual (Nitrosoguanidinate)Nickel(II) Complexes
;
_journal_name_full 'Dalton Trans.'
_journal_paper_doi 10.1039/C7DT01960B
_journal_year 2017
_chemical_formula_moiety 'C12 H22 N8 Ni O2'
_chemical_formula_sum 'C12 H22 N8 Ni O2'
_chemical_formula_weight 369.08
_space_group_crystal_system monoclinic
_space_group_IT_number 14
_space_group_name_Hall '-P 2yn'
_space_group_name_H-M_alt 'P 1 21/n 1'
_symmetry_space_group_name_Hall '-P 2yn'
_symmetry_space_group_name_H-M 'P 1 21/n 1'
_atom_sites_solution_hydrogens geom
_atom_sites_solution_primary iterative
_audit_creation_date 2017-01-29
_audit_creation_method
;
Olex2 1.2
(compiled 2017.01.04 svn.r3372 for OlexSys, GUI svn.r5292)
;
_audit_update_record
;
2017-01-29 deposited with the CCDC.
2017-07-10 downloaded from the CCDC.
;
_cell_angle_alpha 90
_cell_angle_beta 91.976(5)
_cell_angle_gamma 90
_cell_formula_units_Z 2
_cell_length_a 6.5790(3)
_cell_length_b 14.3346(7)
_cell_length_c 8.3734(4)
_cell_measurement_reflns_used 5751
_cell_measurement_temperature 100(2)
_cell_measurement_theta_max 32.1828
_cell_measurement_theta_min 2.8128
_cell_volume 789.20(6)
_computing_cell_refinement
;
CrysAlisPro, Agilent Technologies,
Version 1.171.36.20 (release 27-06-2012 CrysAlis171 .NET)
(compiled Jul 11 2012,15:38:31)
;
_computing_data_collection
;
CrysAlisPro, Agilent Technologies,
Version 1.171.36.20 (release 27-06-2012 CrysAlis171 .NET)
(compiled Jul 11 2012,15:38:31)
;
_computing_data_reduction
;
CrysAlisPro, Agilent Technologies,
Version 1.171.36.20 (release 27-06-2012 CrysAlis171 .NET)
(compiled Jul 11 2012,15:38:31)
;
_computing_molecular_graphics 'Olex2 (Dolomanov et al., 2009)'
_computing_publication_material 'Olex2 (Dolomanov et al., 2009)'
_computing_structure_refinement 'ShelXL (Sheldrick, 2015)'
_computing_structure_solution
;
Superflip (Palatinus & Chapuis, 2007;Palatinus & van der Lee, 2008;
Palatinus et al., 2012)
;
_diffrn_ambient_temperature 100(2)
_diffrn_detector_area_resol_mean 16.2096
_diffrn_measured_fraction_theta_full 1.000
_diffrn_measured_fraction_theta_max 1.000
_diffrn_measurement_details
;
#__ type_ start__ end____ width___ exp.time_
  1 omega  -53.00   -4.00   1.0000   22.0000
omega____ theta____ kappa____ phi______ frames
    -      -25.4031  -77.0000  -30.0000 49

#__ type_ start__ end____ width___ exp.time_
  2 omega  -72.00  -46.00   1.0000   22.0000
omega____ theta____ kappa____ phi______ frames
    -      -25.4031  178.0000   30.0000 26

#__ type_ start__ end____ width___ exp.time_
  3 omega  -20.00   66.00   1.0000   22.0000
omega____ theta____ kappa____ phi______ frames
    -       26.4968  -99.0000  -90.0000 86

#__ type_ start__ end____ width___ exp.time_
  4 omega   13.00   97.00   1.0000   22.0000
omega____ theta____ kappa____ phi______ frames
    -       26.4968   19.0000    0.0000 84

#__ type_ start__ end____ width___ exp.time_
  5 omega    3.00   89.00   1.0000   22.0000
omega____ theta____ kappa____ phi______ frames
    -       26.4968   77.0000 -180.0000 86

#__ type_ start__ end____ width___ exp.time_
  6 omega  -44.00   57.00   1.0000   22.0000
omega____ theta____ kappa____ phi______ frames
    -       26.4968  -77.0000   60.0000 101

#__ type_ start__ end____ width___ exp.time_
  7 omega  -42.00   57.00   1.0000   22.0000
omega____ theta____ kappa____ phi______ frames
    -       26.4968  -77.0000  -30.0000 99

#__ type_ start__ end____ width___ exp.time_
  8 omega   35.00  102.00   1.0000   22.0000
omega____ theta____ kappa____ phi______ frames
    -       26.4968  178.0000  -90.0000 67

#__ type_ start__ end____ width___ exp.time_
  9 omega   -2.00   82.00   1.0000   22.0000
omega____ theta____ kappa____ phi______ frames
    -       26.4968   77.0000  -90.0000 84

#__ type_ start__ end____ width___ exp.time_
 10 omega   -4.00   88.00   1.0000   22.0000
omega____ theta____ kappa____ phi______ frames
    -       26.4968   77.0000   90.0000 92

#__ type_ start__ end____ width___ exp.time_
 11 omega   19.00   99.00   1.0000   22.0000
omega____ theta____ kappa____ phi______ frames
    -       26.4968   38.0000   60.0000 80
;
_diffrn_measurement_device_type 'Xcalibur, Eos'
_diffrn_measurement_method '\w scans'
_diffrn_orient_matrix_UB_11 0.0800594000
_diffrn_orient_matrix_UB_12 -0.0261058000
_diffrn_orient_matrix_UB_13 -0.0327524000
_diffrn_orient_matrix_UB_21 0.0234606000
_diffrn_orient_matrix_UB_22 -0.0194311000
_diffrn_orient_matrix_UB_23 0.0764234000
_diffrn_orient_matrix_UB_31 -0.0683693000
_diffrn_orient_matrix_UB_32 -0.0372332000
_diffrn_orient_matrix_UB_33 -0.0167887000
_diffrn_radiation_monochromator graphite
_diffrn_radiation_type MoK\a
_diffrn_radiation_wavelength 0.71073
_diffrn_reflns_av_R_equivalents 0.0353
_diffrn_reflns_av_unetI/netI 0.0179
_diffrn_reflns_Laue_measured_fraction_full 1.000
_diffrn_reflns_Laue_measured_fraction_max 1.000
_diffrn_reflns_limit_h_max 8
_diffrn_reflns_limit_h_min -8
_diffrn_reflns_limit_k_max 18
_diffrn_reflns_limit_k_min -18
_diffrn_reflns_limit_l_max 10
_diffrn_reflns_limit_l_min -10
_diffrn_reflns_number 13141
_diffrn_reflns_point_group_measured_fraction_full 1.000
_diffrn_reflns_point_group_measured_fraction_max 1.000
_diffrn_reflns_theta_full 25.242
_diffrn_reflns_theta_max 27.499
_diffrn_reflns_theta_min 2.818
_diffrn_source 'Enhance (Mo) X-ray Source'
_exptl_absorpt_coefficient_mu 1.253
_exptl_absorpt_correction_T_max 1.00000
_exptl_absorpt_correction_T_min 0.72055
_exptl_absorpt_correction_type multi-scan
_exptl_absorpt_process_details
;
CrysAlisPro, Agilent Technologies,
Version 1.171.36.20 (release 27-06-2012 CrysAlis171 .NET)
(compiled Jul 11 2012,15:38:31)
Empirical absorption correction using spherical harmonics,
 implemented in SCALE3 ABSPACK scaling algorithm.
;
_exptl_crystal_colour 'dark red'
_exptl_crystal_colour_modifier dark
_exptl_crystal_colour_primary red
_exptl_crystal_density_diffrn 1.553
_exptl_crystal_description needle
_exptl_crystal_F_000 388
_exptl_crystal_size_max 0.1
_exptl_crystal_size_mid 0.1
_exptl_crystal_size_min 0.1
_refine_diff_density_max 0.402
_refine_diff_density_min -0.241
_refine_diff_density_rms 0.053
_refine_ls_extinction_method none
_refine_ls_goodness_of_fit_ref 1.061
_refine_ls_hydrogen_treatment constr
_refine_ls_matrix_type full
_refine_ls_number_parameters 106
_refine_ls_number_reflns 1820
_refine_ls_number_restraints 0
_refine_ls_restrained_S_all 1.061
_refine_ls_R_factor_all 0.0252
_refine_ls_R_factor_gt 0.0229
_refine_ls_shift/su_max 0.000
_refine_ls_shift/su_mean 0.000
_refine_ls_structure_factor_coef Fsqd
_refine_ls_weighting_details 'w=1/[\s^2^(Fo^2^)+(0.0272P)^2^+0.4648P] where P=(Fo^2^+2Fc^2^)/3'
_refine_ls_weighting_scheme calc
_refine_ls_wR_factor_gt 0.0579
_refine_ls_wR_factor_ref 0.0594
_reflns_Friedel_coverage 0.000
_reflns_number_gt 1688
_reflns_number_total 1820
_reflns_threshold_expression 'I > 2\s(I)'
_cod_data_source_file c7dt01960b2.cif
_cod_data_source_block 3
_cod_original_cell_volume 789.21(7)
_cod_database_code 7043557
_chemical_oxdiff_formula 'Ni N4 C12 H12 O2'
_reflns_odcompleteness_completeness 99.92
_reflns_odcompleteness_iscentric 1
_reflns_odcompleteness_theta 30.01
_olex2_refinement_description
;
1. Fixed Uiso
 At 1.2 times of:
  All C(H,H) groups, All N(H) groups
2.a Secondary CH2 refined with riding coordinates:
 C6(H6A,H6B), C2(H2A,H2B), C3(H3A,H3B), C5(H5A,H5B), C4(H4A,H4B)
2.b Aromatic/amide H refined with riding coordinates:
 N2(H2)
;
_olex2_submission_special_instructions 'No special instructions were received'

loop_
_space_group_symop_operation_xyz
'x, y, z'
'-x+1/2, y+1/2, -z+1/2'
'-x, -y, -z'
'x-1/2, -y-1/2, z-1/2'

loop_
_atom_site_label
_atom_site_type_symbol
_atom_site_fract_x
_atom_site_fract_y
_atom_site_fract_z
_atom_site_U_iso_or_equiv
_atom_site_adp_type
_atom_site_occupancy
_atom_site_site_symmetry_order
_atom_site_calc_flag
_atom_site_refinement_flags_posn
_atom_site_refinement_flags_adp
_atom_site_refinement_flags_occupancy
Ni1 Ni 0.5000 0.5000 0.5000 0.01135(8) Uani 1 2 d S T P
O1 O 0.87175(14) 0.44615(7) 0.38730(12) 0.0180(2) Uani 1 1 d . . .
N1 N 0.68968(17) 0.42393(8) 0.40198(13) 0.0132(2) Uani 1 1 d . . .
N2 N 0.32767(17) 0.40438(8) 0.43553(14) 0.0143(2) Uani 1 1 d . . .
H2 H 0.1958 0.4053 0.4496 0.017 Uiso 1 1 calc R . .
N4 N 0.33661(17) 0.25747(8) 0.30482(14) 0.0149(2) Uani 1 1 d . . .
N3 N 0.63242(17) 0.34223(8) 0.35006(13) 0.0138(2) Uani 1 1 d . . .
C1 C 0.4207(2) 0.33499(9) 0.36674(15) 0.0128(3) Uani 1 1 d . . .
C6 C 0.4559(2) 0.17465(9) 0.26419(17) 0.0165(3) Uani 1 1 d . . .
H6A H 0.6017 0.1913 0.2608 0.020 Uiso 1 1 calc R . .
H6B H 0.4113 0.1514 0.1573 0.020 Uiso 1 1 calc R . .
C2 C 0.1176(2) 0.23850(10) 0.31089(17) 0.0165(3) Uani 1 1 d . . .
H2A H 0.0658 0.2161 0.2053 0.020 Uiso 1 1 calc R . .
H2B H 0.0443 0.2966 0.3367 0.020 Uiso 1 1 calc R . .
C3 C 0.0796(2) 0.16497(10) 0.43760(17) 0.0189(3) Uani 1 1 d . . .
H3A H -0.0672 0.1497 0.4369 0.023 Uiso 1 1 calc R . .
H3B H 0.1188 0.1901 0.5444 0.023 Uiso 1 1 calc R . .
C5 C 0.4267(2) 0.09868(10) 0.38861(18) 0.0194(3) Uani 1 1 d . . .
H5A H 0.4866 0.1194 0.4928 0.023 Uiso 1 1 calc R . .
H5B H 0.4990 0.0415 0.3563 0.023 Uiso 1 1 calc R . .
C4 C 0.2014(2) 0.07658(10) 0.40680(19) 0.0216(3) Uani 1 1 d . . .
H4A H 0.1471 0.0460 0.3083 0.026 Uiso 1 1 calc R . .
H4B H 0.1861 0.0326 0.4968 0.026 Uiso 1 1 calc R . .

loop_
_atom_site_aniso_label
_atom_site_aniso_U_11
_atom_site_aniso_U_22
_atom_site_aniso_U_33
_atom_site_aniso_U_23
_atom_site_aniso_U_13
_atom_site_aniso_U_12
Ni1 0.00897(13) 0.01063(13) 0.01443(13) -0.00066(8) 0.00010(9) 0.00041(8)
O1 0.0094(4) 0.0185(5) 0.0260(5) -0.0019(4) 0.0015(4) -0.0010(4)
N1 0.0108(5) 0.0143(5) 0.0144(5) 0.0012(4) -0.0011(4) 0.0001(4)
N2 0.0099(5) 0.0144(5) 0.0185(6) -0.0013(4) 0.0011(4) 0.0008(4)
N4 0.0122(5) 0.0124(5) 0.0200(6) -0.0014(4) 0.0012(4) -0.0003(4)
N3 0.0113(5) 0.0134(5) 0.0166(5) -0.0011(4) 0.0007(4) 0.0000(4)
C1 0.0128(6) 0.0128(6) 0.0127(6) 0.0025(5) -0.0007(5) 0.0003(5)
C6 0.0172(6) 0.0134(6) 0.0191(7) -0.0037(5) 0.0037(5) 0.0006(5)
C2 0.0121(6) 0.0150(6) 0.0222(7) -0.0020(5) -0.0008(5) -0.0012(5)
C3 0.0159(7) 0.0193(7) 0.0217(7) -0.0020(5) 0.0043(5) -0.0027(5)
C5 0.0201(7) 0.0131(6) 0.0252(7) 0.0003(5) 0.0033(6) 0.0021(5)
C4 0.0222(7) 0.0147(7) 0.0281(8) 0.0015(6) 0.0044(6) -0.0016(6)

loop_
_atom_type_symbol
_atom_type_description
_atom_type_scat_dispersion_real
_atom_type_scat_dispersion_imag
_atom_type_scat_source
C C 0.0033 0.0016 'International Tables Vol C Tables 4.2.6.8 and 6.1.1.4'
H H 0.0000 0.0000 'International Tables Vol C Tables 4.2.6.8 and 6.1.1.4'
N N 0.0061 0.0033 'International Tables Vol C Tables 4.2.6.8 and 6.1.1.4'
Ni Ni 0.3393 1.1124 'International Tables Vol C Tables 4.2.6.8 and 6.1.1.4'
O O 0.0106 0.0060 'International Tables Vol C Tables 4.2.6.8 and 6.1.1.4'

loop_
_geom_angle_atom_site_label_1
_geom_angle_atom_site_label_2
_geom_angle_atom_site_label_3
_geom_angle
_geom_angle_site_symmetry_1
_geom_angle_site_symmetry_3
N1 Ni1 N1 180.0 . 3_666
N2 Ni1 N1 98.56(5) . 3_666
N2 Ni1 N1 81.44(5) . .
N2 Ni1 N1 98.56(5) 3_666 .
N2 Ni1 N1 81.44(5) 3_666 3_666
N2 Ni1 N2 180.0 3_666 .
O1 N1 Ni1 123.46(9) . .
O1 N1 N3 117.67(11) . .
N3 N1 Ni1 118.84(9) . .
C1 N2 Ni1 113.59(9) . .
C1 N4 C6 122.95(11) . .
C1 N4 C2 122.23(11) . .
C2 N4 C6 113.00(11) . .
N1 N3 C1 108.01(11) . .
N2 C1 N4 127.40(12) . .
N2 C1 N3 117.75(12) . .
N4 C1 N3 114.82(11) . .
N4 C6 C5 109.77(11) . .
N4 C2 C3 109.73(11) . .
C2 C3 C4 110.92(12) . .
C6 C5 C4 111.21(12) . .
C3 C4 C5 111.20(12) . .

loop_
_geom_bond_atom_site_label_1
_geom_bond_atom_site_label_2
_geom_bond_distance
_geom_bond_site_symmetry_2
Ni1 N1 1.8683(11) .
Ni1 N1 1.8684(11) 3_666
Ni1 N2 1.8475(11) 3_666
Ni1 N2 1.8475(11) .
O1 N1 1.2496(15) .
N1 N3 1.3004(16) .
N2 C1 1.3114(17) .
N4 C1 1.3378(17) .
N4 C6 1.4695(17) .
N4 C2 1.4686(17) .
N3 C1 1.4087(17) .
C6 C5 1.5239(19) .
C2 C3 1.5224(19) .
C3 C4 1.526(2) .
C5 C4 1.528(2) .
